data_7703332
loop_
_publ_author_name
'Olivares, Marta'
'Kn\"orr, Pascal'
'Albrecht, Martin'

_publ_section_title
;
 Aerobic dehydrogenation of amines to nitriles catalyzed by triazolylidene
 ruthenium complexes with O<sub>2</sub> as terminal oxidant.
;
_journal_issue 6
_journal_name_full 'Dalton transactions (Cambridge, England : 2003)'
_journal_page_first 1981
_journal_page_last 1991
_journal_paper_doi 10.1039/c9dt04873a
_journal_volume 49
_journal_year 2020
_chemical_formula_moiety '2(C20 H26 Cl N4 O Ru), 2(C F3 O3 S), O'
_chemical_formula_sum 'C42 H52 Cl2 F6 N8 O9 Ru2 S2'
_chemical_formula_weight 1264.07
_space_group_crystal_system triclinic
_space_group_IT_number 2
_space_group_name_Hall '-P 1'
_space_group_name_H-M_alt 'P -1'
_atom_sites_solution_hydrogens geom
_atom_sites_solution_primary dual
_audit_creation_date 2018-05-16
_audit_creation_method
;
Olex2 1.2
(compiled 2018.04.26 svn.r3504 for OlexSys, GUI svn.r5492)
;
_audit_update_record
;
2019-10-10 deposited with the CCDC.	2020-01-21 downloaded from the CCDC.
;
_cell_angle_alpha 106.164(5)
_cell_angle_beta 98.769(4)
_cell_angle_gamma 116.609(3)
_cell_formula_units_Z 2
_cell_length_a 13.3854(4)
_cell_length_b 14.8258(5)
_cell_length_c 16.1157(12)
_cell_measurement_reflns_used 12083
_cell_measurement_temperature 173.00(10)
_cell_measurement_theta_max 27.4340
_cell_measurement_theta_min 1.6930
_cell_volume 2599.4(3)
_computing_cell_refinement 'CrysAlisPro 1.171.39.43c (Rigaku OD, 2018)'
_computing_data_collection 'CrysAlisPro 1.171.39.43c (Rigaku OD, 2018)'
_computing_data_reduction 'CrysAlisPro 1.171.39.43c (Rigaku OD, 2018)'
_computing_molecular_graphics 'Olex2 (Dolomanov et al., 2009)'
_computing_publication_material 'Olex2 (Dolomanov et al., 2009)'
_computing_structure_refinement 'ShelXL (Sheldrick, 2015)'
_computing_structure_solution 'ShelXT (Sheldrick, 2015)'
_diffrn_ambient_environment N~2~
_diffrn_ambient_temperature 173.00(10)
_diffrn_detector 'CCD plate'
_diffrn_detector_area_resol_mean 16.0965
_diffrn_detector_type Eos
_diffrn_measured_fraction_theta_full 1.000
_diffrn_measured_fraction_theta_max 0.940
_diffrn_measurement_details
;
List of Runs (angles in degrees, time in seconds):

  # Type    Start    End  Width  t~exp~   \w     \q     \k     \f   Frames
#--------------------------------------------------------------------------
  1  \w    -95.00 -34.00   1.00   15.00    --    0.00 178.00-180.00   61
  2  \w    -38.00  76.00   1.00   15.00    --    0.00  57.00   0.00  114
  3  \w    -20.00  82.00   1.00   32.50    --   27.42 -99.00 -60.00  102
  4  \w    -10.00 103.00   1.00   32.50    --   27.42  57.00  60.00  113
  5  \w    -28.00 109.00   1.00   32.50    --   27.42  38.00  30.00  137
  6  \w    -28.00 109.00   1.00   32.50    --   27.42  38.00 -60.00  137
  7  \w    -49.00  65.00   1.00   32.50    --   27.42 -57.00 150.00  114
  8  \w     35.00 122.00   1.00   32.50    --   27.42 178.00-150.00   87
  9  \w    -36.00   7.00   1.00   32.50    --   27.42 114.00-114.79   43
 10  \w    -38.00  76.00   1.00   15.00    --    0.00  57.00 -30.00  114
 11  \w    -49.00  65.00   1.00   32.50    --   27.42 -57.00   0.00  114
 12  \w    -49.00 -11.00   1.00   32.50    --   27.42 -57.00 -90.00   38
 13  \w    -10.00 103.00   1.00   32.50    --   27.42  57.00 150.00  113
;
_diffrn_measurement_device 'four-circle diffractometer'
_diffrn_measurement_device_type 'SuperNova, Single source at offset/far, Eos'
_diffrn_measurement_method '\w scans'
_diffrn_orient_matrix_type 'CrysAlisPro convention (1999,Acta A55,543-557)'
_diffrn_orient_matrix_UB_11 -0.0352489000
_diffrn_orient_matrix_UB_12 -0.0400533000
_diffrn_orient_matrix_UB_13 0.0153679000
_diffrn_orient_matrix_UB_21 -0.0251070000
_diffrn_orient_matrix_UB_22 -0.0404311000
_diffrn_orient_matrix_UB_23 -0.0451051000
_diffrn_orient_matrix_UB_31 0.0452573000
_diffrn_orient_matrix_UB_32 -0.0120487000
_diffrn_orient_matrix_UB_33 0.0085646000
_diffrn_radiation_monochromator mirror
_diffrn_radiation_probe x-ray
_diffrn_radiation_type MoK\a
_diffrn_radiation_wavelength 0.71073
_diffrn_reflns_av_unetI/netI 0.0828
_diffrn_reflns_Laue_measured_fraction_full 1.000
_diffrn_reflns_Laue_measured_fraction_max 0.940
_diffrn_reflns_limit_h_max 17
_diffrn_reflns_limit_h_min -17
_diffrn_reflns_limit_k_max 19
_diffrn_reflns_limit_k_min -19
_diffrn_reflns_limit_l_max 21
_diffrn_reflns_limit_l_min -21
_diffrn_reflns_number 14470
_diffrn_reflns_point_group_measured_fraction_full 1.000
_diffrn_reflns_point_group_measured_fraction_max 0.940
_diffrn_reflns_theta_full 25.242
_diffrn_reflns_theta_max 28.190
_diffrn_reflns_theta_min 1.670
_diffrn_source 'micro-focus sealed X-ray tube'
_diffrn_source_type 'SuperNova (Mo) X-ray Source'
_exptl_absorpt_coefficient_mu 0.844
_exptl_absorpt_correction_T_max 1.00000
_exptl_absorpt_correction_T_min 0.71832
_exptl_absorpt_correction_type multi-scan
_exptl_absorpt_process_details
;
CrysAlisPro 1.171.39.43c (Rigaku Oxford Diffraction, 2018)
Empirical absorption correction using spherical harmonics,
 implemented in SCALE3 ABSPACK scaling algorithm.
;
_exptl_crystal_colour 'clear light yellow'
_exptl_crystal_colour_lustre clear
_exptl_crystal_colour_modifier light
_exptl_crystal_colour_primary yellow
_exptl_crystal_density_diffrn 1.615
_exptl_crystal_description plate
_exptl_crystal_F_000 1280
_exptl_crystal_size_max 0.2
_exptl_crystal_size_mid 0.1
_exptl_crystal_size_min 0.02
_refine_diff_density_max 2.334
_refine_diff_density_min -1.341
_refine_diff_density_rms 0.142
_refine_ls_extinction_method none
_refine_ls_goodness_of_fit_ref 1.031
_refine_ls_hydrogen_treatment constr
_refine_ls_matrix_type full
_refine_ls_number_parameters 633
_refine_ls_number_reflns 14470
_refine_ls_number_restraints 28
_refine_ls_restrained_S_all 1.038
_refine_ls_R_factor_all 0.1048
_refine_ls_R_factor_gt 0.0706
_refine_ls_shift/su_max 0.000
_refine_ls_shift/su_mean 0.000
_refine_ls_structure_factor_coef Fsqd
_refine_ls_weighting_details 'w=1/[\s^2^(Fo^2^)+(0.1154P)^2^] where P=(Fo^2^+2Fc^2^)/3'
_refine_ls_weighting_scheme calc
_refine_ls_wR_factor_gt 0.1834
_refine_ls_wR_factor_ref 0.1956
_reflns_Friedel_coverage 0.000
_reflns_number_gt 9449
_reflns_number_total 14470
_reflns_threshold_expression 'I > 2\s(I)'
_cod_data_source_file c9dt04873a2.cif
_cod_data_source_block complex6a_18MA036_PK21
_cod_depositor_comments 'Adding full bibliography for 7703329--7703332.cif.'
_cod_original_cell_volume 2599.4(2)
_cod_database_code 7703332
_shelx_shelxl_version_number 2014/7
_chemical_oxdiff_formula C21H26Cl1F3N4O4Ru1S1
_chemical_oxdiff_usercomment PK21
_shelx_space_group_comment
;
The symmetry employed for this shelxl refinement is uniquely defined
by the following loop, which should always be used as a source of
symmetry information in preference to the above space-group names.
They are only intended as comments.
;
_shelx_estimated_absorpt_t_max 0.983
_shelx_estimated_absorpt_t_min 0.849
_olex2_refinement_description
;
1. Twinned data refinement
 Scales: 0.6929(12)
 0.3071(12)
2. Fixed Uiso
 At 1.2 times of:
  All C(H) groups, All C(H,H) groups
 At 1.5 times of:
  All C(H,H,H) groups
3. Restrained distances
 S1-C52
 1.85 with sigma of 0.02
 F2-C52 \\sim F1-C52 \\sim F3-C52
 with sigma of 0.02
4. Uiso/Uaniso restraints and constraints
Uanis(C52) \\sim Ueq, Uanis(F2) \\sim Ueq, Uanis(F3) \\sim Ueq, Uanis(F1) \\sim
Ueq: with sigma of 0.01 and sigma for terminal atoms of 0.02
Uanis(C24) = Uanis(C25)
Uanis(O4) = Uanis(O3) = Uanis(O2)
5.a Ternary CH refined with riding coordinates:
 C48(H48), C23(H23)
5.b Secondary CH2 refined with riding coordinates:
 C14(H14A,H14B), C39(H39A,H39B)
5.c Aromatic/amide H refined with riding coordinates:
 C30(H30), C27(H27), C2(H2), C29(H29), C46(H46), C21(H21), C22(H22), C5(H5),
 C4(H4), C19(H19), C18(H18), C47(H47), C28(H28), C44(H44), C3(H3), C43(H43)
5.d Idealised Me refined as rotating group:
 C49(H49A,H49B,H49C), C12(H12A,H12B,H12C), C25(H25A,H25B,H25C), C24(H24A,H24B,
 H24C), C37(H37A,H37B,H37C), C50(H50A,H50B,H50C), C16(H16A,H16B,H16C), C15(H15A,
 H15B,H15C), C40(H40A,H40B,H40C), C41(H41A,H41B,H41C)
;
_olex2_submission_special_instructions 'No special instructions were received'
_oxdiff_exptl_absorpt_empirical_details
;
Empirical correction (ABSPACK) includes:
- Absorption correction using spherical harmonics
- Frame scaling
;
_oxdiff_exptl_absorpt_empirical_full_max 1.536
_oxdiff_exptl_absorpt_empirical_full_min 0.657
_oxdiff_twin_integration_method simultaneous
_oxdiff_twin_items 2
_twin_special_details
;
Component 2 rotated by -179.9618\% 
 around [0.00 0.90 -0.43] (reciprocal) or [0.45 0.90 -0.00] (direct)
;

loop_
_space_group_symop_operation_xyz
'x, y, z'
'-x, -y, -z'

loop_
_atom_site_label
_atom_site_type_symbol
_atom_site_fract_x
_atom_site_fract_y
_atom_site_fract_z
_atom_site_U_iso_or_equiv
_atom_site_adp_type
_atom_site_occupancy
_atom_site_site_symmetry_order
_atom_site_calc_flag
_atom_site_refinement_flags_posn
_atom_site_refinement_flags_adp
Ru2 Ru 0.43079(6) -0.02583(5) 0.22141(4) 0.02920(17) Uani 1 1 d . .
Ru1 Ru 0.82610(6) -0.22109(5) 0.22472(4) 0.03103(18) Uani 1 1 d . .
Cl2 Cl 0.56196(17) -0.07765(17) 0.28232(13) 0.0334(4) Uani 1 1 d . .
Cl1 Cl 1.03744(18) -0.12119(19) 0.28130(14) 0.0432(5) Uani 1 1 d . .
S2 S 0.22210(19) 0.4162(2) 0.31666(15) 0.0446(5) Uani 1 1 d . .
S1 S 0.7650(3) 0.3889(3) 0.2495(3) 0.0880(10) Uani 1 1 d D .
O13 O 0.8349(5) 0.0378(5) 0.2025(5) 0.0494(17) Uani 1 1 d . .
N32 N 0.3326(6) -0.0716(6) 0.3609(5) 0.0352(16) Uani 1 1 d . .
O38 O 0.1634(6) -0.3144(5) 0.1756(5) 0.063(2) Uani 1 1 d . .
N26 N 0.4810(6) 0.0815(5) 0.3583(4) 0.0316(15) Uani 1 1 d . .
N1 N 0.8325(6) -0.2135(6) 0.3584(5) 0.0386(17) Uani 1 1 d . .
N33 N 0.2632(6) -0.1304(6) 0.3999(5) 0.0435(18) Uani 1 1 d . .
N7 N 0.8451(5) -0.0515(5) 0.3779(5) 0.0345(16) Uani 1 1 d . .
O5 O 0.2150(7) 0.3568(7) 0.2291(5) 0.085(3) Uani 1 1 d . .
F6 F 0.3801(6) 0.5001(7) 0.4749(5) 0.099(2) Uani 1 1 d . .
N34 N 0.1945(6) -0.2283(6) 0.3299(6) 0.0427(19) Uani 1 1 d . .
C11 C 0.8381(6) -0.0760(6) 0.2891(5) 0.0310(18) Uani 1 1 d . .
C31 C 0.4206(7) 0.0395(7) 0.4104(6) 0.0331(19) Uani 1 1 d . .
O6 O 0.2405(6) 0.5219(5) 0.3320(5) 0.068(2) Uani 1 1 d . .
N9 N 0.8518(6) 0.0826(6) 0.3568(6) 0.050(2) Uani 1 1 d . .
O3 O 0.8450(8) 0.5040(8) 0.3023(7) 0.1183(19) Uani 1 1 d . .
C20 C 0.6506(8) -0.3691(6) 0.1617(5) 0.037(2) Uani 1 1 d . .
F4 F 0.3543(7) 0.3545(6) 0.3920(6) 0.109(3) Uani 1 1 d . .
N8 N 0.8517(6) 0.0451(7) 0.4203(6) 0.052(2) Uani 1 1 d . .
C35 C 0.2245(7) -0.2258(6) 0.2544(7) 0.042(2) Uani 1 1 d . .
C30 C 0.4481(8) 0.0964(8) 0.5024(6) 0.042(2) Uani 1 1 d . .
H30 H 0.4058 0.0631 0.5367 0.050 Uiso 1 1 calc R .
C48 C 0.3427(8) 0.1496(7) 0.1974(6) 0.039(2) Uani 1 1 d . .
H48 H 0.4091 0.2062 0.2526 0.047 Uiso 1 1 calc R .
C6 C 0.8442(7) -0.1244(8) 0.4181(6) 0.041(2) Uani 1 1 d . .
O4 O 0.7544(8) 0.3213(8) 0.3043(8) 0.1183(19) Uani 1 1 d . .
O7 O 0.1366(6) 0.3565(7) 0.3530(6) 0.095(3) Uani 1 1 d . .
C10 C 0.8427(7) 0.0142(7) 0.2758(6) 0.040(2) Uani 1 1 d . .
C23 C 0.5535(8) -0.4233(7) 0.1986(6) 0.041(2) Uani 1 1 d . .
H23 H 0.5812 -0.4522 0.2386 0.049 Uiso 1 1 calc R .
C27 C 0.5679(7) 0.1866(7) 0.3981(6) 0.039(2) Uani 1 1 d . .
H27 H 0.6085 0.2187 0.3625 0.047 Uiso 1 1 calc R .
O2 O 0.6576(8) 0.3593(7) 0.1835(7) 0.1183(19) Uani 1 1 d . .
C36 C 0.3184(7) -0.1204(6) 0.2733(6) 0.0328(18) Uani 1 1 d . .
C45 C 0.3747(8) 0.0640(7) 0.1563(6) 0.037(2) Uani 1 1 d . .
C2 C 0.8336(8) -0.2897(8) 0.3896(7) 0.048(2) Uani 1 1 d . .
H2 H 0.8308 -0.3511 0.3508 0.057 Uiso 1 1 calc R .
C29 C 0.5389(9) 0.2024(9) 0.5416(7) 0.053(3) Uani 1 1 d . .
H29 H 0.5595 0.2428 0.6035 0.064 Uiso 1 1 calc R .
C46 C 0.4949(8) 0.0985(8) 0.1616(6) 0.044(2) Uani 1 1 d . .
H46 H 0.5526 0.1726 0.1905 0.053 Uiso 1 1 calc R .
F3 F 0.9494(8) 0.3796(9) 0.2332(7) 0.152(4) Uani 1 1 d D U
C21 C 0.6544(8) -0.2893(7) 0.1273(6) 0.044(2) Uani 1 1 d . .
H21 H 0.5990 -0.2679 0.1309 0.053 Uiso 1 1 calc R .
C22 C 0.7426(9) -0.2416(8) 0.0872(6) 0.054(3) Uani 1 1 d . .
H22 H 0.7444 -0.1905 0.0638 0.065 Uiso 1 1 calc R .
C5 C 0.8516(8) -0.1035(9) 0.5082(6) 0.053(3) Uani 1 1 d . .
H5 H 0.8590 -0.0391 0.5460 0.063 Uiso 1 1 calc R .
C4 C 0.8475(8) -0.1809(11) 0.5396(7) 0.068(3) Uani 1 1 d . .
H4 H 0.8503 -0.1713 0.5996 0.081 Uiso 1 1 calc R .
C17 C 0.8294(11) -0.2750(8) 0.0841(6) 0.067(3) Uani 1 1 d . .
C19 C 0.7305(9) -0.4055(7) 0.1507(6) 0.042(2) Uani 1 1 d . .
H19 H 0.7231 -0.4627 0.1675 0.050 Uiso 1 1 calc R .
C18 C 0.8215(9) -0.3573(7) 0.1148(6) 0.053(3) Uani 1 1 d . .
H18 H 0.8759 -0.3798 0.1115 0.064 Uiso 1 1 calc R .
C47 C 0.5259(9) 0.0227(10) 0.1241(7) 0.056(3) Uani 1 1 d . .
H47 H 0.6033 0.0464 0.1247 0.067 Uiso 1 1 calc R .
C28 C 0.6004(9) 0.2500(8) 0.4895(7) 0.053(3) Uani 1 1 d . .
H28 H 0.6620 0.3227 0.5152 0.063 Uiso 1 1 calc R .
C44 C 0.2905(9) -0.0488(8) 0.1161(6) 0.047(2) Uani 1 1 d . .
H44 H 0.2127 -0.0732 0.1145 0.056 Uiso 1 1 calc R .
C49 C 0.2364(9) 0.1107(9) 0.2254(9) 0.076(4) Uani 1 1 d . .
H49A H 0.1681 0.0585 0.1725 0.114 Uiso 1 1 calc GR .
H49B H 0.2284 0.1717 0.2552 0.114 Uiso 1 1 calc GR .
H49C H 0.2432 0.0763 0.2666 0.114 Uiso 1 1 calc GR .
C3 C 0.8390(8) -0.2755(10) 0.4799(7) 0.059(3) Uani 1 1 d . .
H3 H 0.8369 -0.3287 0.5005 0.071 Uiso 1 1 calc R .
F5 F 0.4473(6) 0.4966(9) 0.3652(7) 0.145(4) Uani 1 1 d . .
F1 F 0.7782(9) 0.2431(8) 0.1287(7) 0.152(4) Uani 1 1 d D U
C12 C 0.8551(9) 0.1870(8) 0.3748(8) 0.066(3) Uani 1 1 d . .
H12A H 0.7860 0.1806 0.3894 0.099 Uiso 1 1 calc GR .
H12B H 0.8572 0.2039 0.3216 0.099 Uiso 1 1 calc GR .
H12C H 0.9243 0.2444 0.4252 0.099 Uiso 1 1 calc GR .
C25 C 0.5194(9) -0.3485(8) 0.2539(8) 0.076(3) Uani 1 1 d . .
H25A H 0.5859 -0.2917 0.3065 0.114 Uiso 1 1 calc GR .
H25B H 0.4554 -0.3899 0.2731 0.114 Uiso 1 1 calc GR .
H25C H 0.4950 -0.3162 0.2173 0.114 Uiso 1 1 calc GR .
C52 C 0.8398(11) 0.3513(11) 0.1817(8) 0.113(5) Uani 1 1 d D U
C51 C 0.3594(9) 0.4477(10) 0.3911(8) 0.065(3) Uani 1 1 d . .
C24 C 0.4479(9) -0.5217(8) 0.1176(8) 0.076(3) Uani 1 1 d . .
H24A H 0.4243 -0.4967 0.0736 0.114 Uiso 1 1 calc GR .
H24B H 0.3833 -0.5568 0.1388 0.114 Uiso 1 1 calc GR .
H24C H 0.4702 -0.5729 0.0897 0.114 Uiso 1 1 calc GR .
C42 C 0.4412(14) -0.0893(12) 0.0853(7) 0.073(4) Uani 1 1 d . .
C14 C 0.9463(9) 0.0827(9) 0.1853(8) 0.069(3) Uani 1 1 d . .
H14A H 0.9769 0.0343 0.1839 0.083 Uiso 1 1 calc R .
H14B H 1.0028 0.1535 0.2342 0.083 Uiso 1 1 calc R .
C37 C 0.1002(9) -0.3165(8) 0.3401(9) 0.072(3) Uani 1 1 d . .
H37A H 0.0747 -0.2875 0.3879 0.107 Uiso 1 1 calc GR .
H37B H 0.1268 -0.3619 0.3553 0.107 Uiso 1 1 calc GR .
H37C H 0.0355 -0.3593 0.2839 0.107 Uiso 1 1 calc GR .
F2 F 0.8449(12) 0.4051(10) 0.1323(8) 0.200(6) Uani 1 1 d D U
C43 C 0.3238(10) -0.1272(9) 0.0774(6) 0.059(3) Uani 1 1 d . .
H43 H 0.2674 -0.2015 0.0477 0.071 Uiso 1 1 calc R .
C50 C 0.3349(12) 0.2044(10) 0.1326(8) 0.078(4) Uani 1 1 d . .
H50A H 0.4130 0.2567 0.1368 0.117 Uiso 1 1 calc GR .
H50B H 0.2929 0.2414 0.1485 0.117 Uiso 1 1 calc GR .
H50C H 0.2937 0.1501 0.0713 0.117 Uiso 1 1 calc GR .
C16 C 0.9262(10) -0.2198(9) 0.0464(7) 0.080(4) Uani 1 1 d . .
H16A H 0.9468 -0.1450 0.0614 0.121 Uiso 1 1 calc GR .
H16B H 0.8990 -0.2577 -0.0187 0.121 Uiso 1 1 calc GR .
H16C H 0.9942 -0.2218 0.0726 0.121 Uiso 1 1 calc GR .
C15 C 0.9307(11) 0.0955(10) 0.0959(8) 0.092(4) Uani 1 1 d . .
H15A H 0.8795 0.0247 0.0471 0.138 Uiso 1 1 calc GR .
H15B H 1.0061 0.1298 0.0871 0.138 Uiso 1 1 calc GR .
H15C H 0.8965 0.1403 0.0962 0.138 Uiso 1 1 calc GR .
C40 C 0.1536(14) -0.4722(12) 0.0859(11) 0.131(7) Uani 1 1 d . .
H40A H 0.1400 -0.4528 0.0350 0.197 Uiso 1 1 calc GR .
H40B H 0.0795 -0.5157 0.0934 0.197 Uiso 1 1 calc GR .
H40C H 0.1920 -0.5136 0.0748 0.197 Uiso 1 1 calc GR .
C39 C 0.2239(13) -0.3789(11) 0.1634(10) 0.098(5) Uani 1 1 d . .
H39A H 0.3005 -0.3360 0.1577 0.118 Uiso 1 1 calc R .
H39B H 0.2354 -0.3976 0.2157 0.118 Uiso 1 1 calc R .
C41 C 0.4758(14) -0.1754(13) 0.0497(7) 0.104(5) Uani 1 1 d . .
H41A H 0.5598 -0.1418 0.0735 0.156 Uiso 1 1 calc GR .
H41B H 0.4513 -0.2037 -0.0158 0.156 Uiso 1 1 calc GR .
H41C H 0.4378 -0.2342 0.0692 0.156 Uiso 1 1 calc GR .
O1 O 0.8902(10) 0.4526(12) 0.5066(9) 0.165(6) Uani 1 1 d . .

loop_
_atom_site_aniso_label
_atom_site_aniso_U_11
_atom_site_aniso_U_22
_atom_site_aniso_U_33
_atom_site_aniso_U_23
_atom_site_aniso_U_13
_atom_site_aniso_U_12
Ru2 0.0311(4) 0.0316(4) 0.0324(4) 0.0149(3) 0.0134(3) 0.0196(3)
Ru1 0.0334(4) 0.0274(4) 0.0331(4) 0.0147(3) 0.0125(3) 0.0141(3)
Cl2 0.0328(11) 0.0382(11) 0.0411(11) 0.0202(9) 0.0168(9) 0.0233(9)
Cl1 0.0333(11) 0.0464(13) 0.0505(12) 0.0173(11) 0.0139(10) 0.0218(11)
S2 0.0423(13) 0.0336(12) 0.0588(13) 0.0226(12) 0.0106(10) 0.0194(11)
S1 0.0660(19) 0.0507(18) 0.132(3) 0.050(2) 0.0201(19) 0.0131(17)
O13 0.035(3) 0.040(4) 0.079(5) 0.033(4) 0.012(3) 0.020(3)
N32 0.035(4) 0.038(4) 0.043(4) 0.021(3) 0.018(3) 0.022(3)
O38 0.047(4) 0.039(4) 0.092(6) 0.013(4) 0.029(4) 0.019(3)
N26 0.034(4) 0.029(4) 0.035(4) 0.016(3) 0.016(3) 0.016(3)
N1 0.034(4) 0.057(5) 0.031(4) 0.021(4) 0.008(3) 0.027(4)
N33 0.032(4) 0.050(5) 0.059(5) 0.035(4) 0.021(4) 0.021(4)
N7 0.021(3) 0.034(4) 0.046(4) 0.010(3) 0.009(3) 0.016(3)
O5 0.098(6) 0.103(7) 0.062(5) 0.009(5) 0.013(4) 0.074(6)
F6 0.104(6) 0.105(6) 0.069(4) 0.021(5) -0.011(4) 0.060(5)
N34 0.030(4) 0.034(4) 0.080(6) 0.032(4) 0.033(4) 0.019(3)
C11 0.018(4) 0.029(4) 0.036(4) 0.006(4) 0.009(3) 0.009(3)
C31 0.030(4) 0.040(5) 0.046(5) 0.025(4) 0.018(4) 0.024(4)
O6 0.072(5) 0.038(4) 0.072(5) 0.022(4) -0.011(4) 0.020(4)
N9 0.029(4) 0.038(4) 0.072(6) 0.017(4) 0.008(4) 0.014(4)
O3 0.082(4) 0.074(4) 0.163(5) 0.069(4) 0.015(3) 0.006(3)
C20 0.040(5) 0.022(4) 0.030(4) 0.010(3) 0.004(4) 0.004(4)
F4 0.108(6) 0.086(5) 0.137(7) 0.050(5) 0.000(5) 0.061(5)
N8 0.028(4) 0.047(5) 0.061(5) -0.003(4) 0.016(4) 0.017(4)
C35 0.029(5) 0.019(4) 0.070(6) 0.012(4) 0.011(5) 0.011(4)
C30 0.047(5) 0.056(6) 0.041(5) 0.022(5) 0.023(4) 0.036(5)
C48 0.038(5) 0.033(5) 0.053(5) 0.021(4) 0.017(4) 0.020(4)
C6 0.014(4) 0.059(6) 0.040(5) 0.012(5) 0.006(4) 0.017(4)
O4 0.082(4) 0.074(4) 0.163(5) 0.069(4) 0.015(3) 0.006(3)
O7 0.040(4) 0.130(8) 0.142(8) 0.115(7) 0.026(5) 0.030(5)
C10 0.026(4) 0.035(5) 0.054(5) 0.011(4) 0.006(4) 0.017(4)
C23 0.038(5) 0.029(5) 0.048(5) 0.017(4) 0.014(4) 0.011(4)
C27 0.034(5) 0.027(5) 0.048(5) 0.012(4) 0.008(4) 0.013(4)
O2 0.082(4) 0.074(4) 0.163(5) 0.069(4) 0.015(3) 0.006(3)
C36 0.028(4) 0.033(5) 0.048(5) 0.018(4) 0.021(4) 0.020(4)
C45 0.046(5) 0.052(6) 0.049(5) 0.034(5) 0.033(4) 0.039(5)
C2 0.040(5) 0.056(6) 0.056(6) 0.037(5) 0.017(5) 0.023(5)
C29 0.054(6) 0.070(7) 0.042(5) 0.004(5) 0.012(5) 0.048(6)
C46 0.047(5) 0.071(6) 0.052(5) 0.045(5) 0.021(5) 0.046(5)
F3 0.095(6) 0.141(8) 0.206(9) 0.052(8) 0.012(6) 0.072(6)
C21 0.038(5) 0.032(5) 0.046(5) 0.012(4) -0.004(4) 0.012(4)
C22 0.065(7) 0.036(5) 0.033(5) 0.019(4) 0.005(4) 0.003(5)
C5 0.041(6) 0.063(7) 0.033(5) 0.011(5) 0.014(4) 0.015(5)
C4 0.038(6) 0.099(9) 0.040(6) 0.032(7) 0.011(5) 0.012(6)
C17 0.087(9) 0.043(6) 0.026(5) 0.002(4) 0.022(5) 0.002(6)
C19 0.063(6) 0.036(5) 0.027(4) 0.011(4) 0.015(4) 0.027(5)
C18 0.065(7) 0.036(5) 0.045(5) 0.009(5) 0.025(5) 0.018(5)
C47 0.066(7) 0.104(9) 0.068(7) 0.065(7) 0.052(6) 0.071(7)
C28 0.047(6) 0.035(5) 0.061(6) 0.000(5) 0.008(5) 0.024(5)
C44 0.053(6) 0.051(6) 0.038(5) 0.009(4) 0.004(4) 0.036(5)
C49 0.067(7) 0.053(7) 0.149(12) 0.052(7) 0.079(8) 0.042(6)
C3 0.042(6) 0.072(8) 0.058(7) 0.044(6) 0.010(5) 0.017(6)
F5 0.045(4) 0.237(11) 0.194(9) 0.167(9) 0.039(5) 0.058(6)
F1 0.141(8) 0.114(7) 0.133(8) -0.013(6) 0.003(6) 0.060(7)
C12 0.039(6) 0.046(6) 0.109(9) 0.015(6) 0.017(6) 0.030(5)
C25 0.052(5) 0.042(4) 0.102(7) 0.025(4) 0.032(5) -0.002(4)
C52 0.128(9) 0.088(8) 0.069(7) 0.028(7) 0.043(7) 0.014(7)
C51 0.056(7) 0.048(6) 0.087(8) 0.033(7) 0.017(6) 0.022(6)
C24 0.052(5) 0.042(4) 0.102(7) 0.025(4) 0.032(5) -0.002(4)
C42 0.143(12) 0.109(10) 0.039(6) 0.044(7) 0.046(7) 0.107(10)
C14 0.051(7) 0.053(7) 0.076(8) 0.029(6) 0.024(6) 0.003(5)
C37 0.052(7) 0.049(6) 0.129(11) 0.056(7) 0.046(7) 0.020(5)
F2 0.211(11) 0.182(10) 0.147(9) 0.074(8) -0.060(7) 0.086(9)
C43 0.066(7) 0.061(7) 0.052(6) 0.011(5) -0.004(5) 0.048(6)
C50 0.140(12) 0.078(8) 0.082(8) 0.058(7) 0.064(8) 0.084(9)
C16 0.093(9) 0.060(8) 0.055(6) 0.017(6) 0.045(6) 0.011(7)
C15 0.094(10) 0.072(9) 0.081(9) 0.048(7) 0.000(8) 0.020(7)
C40 0.133(14) 0.085(11) 0.148(15) -0.016(11) 0.028(12) 0.076(11)
C39 0.097(10) 0.081(9) 0.127(12) 0.012(9) 0.035(9) 0.072(9)
C41 0.184(15) 0.177(14) 0.048(6) 0.044(8) 0.049(8) 0.166(13)
O1 0.120(9) 0.250(17) 0.165(11) 0.083(11) 0.067(8) 0.120(11)

loop_
_atom_type_symbol
_atom_type_description
_atom_type_scat_dispersion_real
_atom_type_scat_dispersion_imag
_atom_type_scat_source
C C 0.0033 0.0016 'International Tables Vol C Tables 4.2.6.8 and 6.1.1.4'
H H 0.0000 0.0000 'International Tables Vol C Tables 4.2.6.8 and 6.1.1.4'
Cl Cl 0.1484 0.1585 'International Tables Vol C Tables 4.2.6.8 and 6.1.1.4'
F F 0.0171 0.0103 'International Tables Vol C Tables 4.2.6.8 and 6.1.1.4'
N N 0.0061 0.0033 'International Tables Vol C Tables 4.2.6.8 and 6.1.1.4'
O O 0.0106 0.0060 'International Tables Vol C Tables 4.2.6.8 and 6.1.1.4'
Ru Ru -1.2594 0.8363 'International Tables Vol C Tables 4.2.6.8 and 6.1.1.4'
S S 0.1246 0.1234 'International Tables Vol C Tables 4.2.6.8 and 6.1.1.4'

loop_
_geom_angle_atom_site_label_1
_geom_angle_atom_site_label_2
_geom_angle_atom_site_label_3
_geom_angle
N26 Ru2 Cl2 84.93(18)
N26 Ru2 C45 96.8(3)
N26 Ru2 C46 98.3(3)
N26 Ru2 C47 123.2(4)
N26 Ru2 C44 120.8(3)
N26 Ru2 C42 159.3(5)
N26 Ru2 C43 158.7(3)
C36 Ru2 Cl2 85.2(2)
C36 Ru2 N26 76.4(3)
C36 Ru2 C45 117.4(3)
C36 Ru2 C46 154.7(3)
C36 Ru2 C47 160.2(4)
C36 Ru2 C44 93.4(4)
C36 Ru2 C42 123.4(5)
C36 Ru2 C43 96.5(4)
C45 Ru2 Cl2 157.1(2)
C45 Ru2 C46 37.9(3)
C45 Ru2 C47 66.8(3)
C46 Ru2 Cl2 119.3(2)
C46 Ru2 C47 36.2(3)
C47 Ru2 Cl2 93.1(2)
C44 Ru2 Cl2 153.2(2)
C44 Ru2 C45 37.5(3)
C44 Ru2 C46 67.8(4)
C44 Ru2 C47 79.3(4)
C44 Ru2 C42 68.0(4)
C44 Ru2 C43 38.7(3)
C42 Ru2 Cl2 90.5(3)
C42 Ru2 C45 79.8(3)
C42 Ru2 C46 66.5(4)
C42 Ru2 C47 36.8(4)
C42 Ru2 C43 36.8(4)
C43 Ru2 Cl2 114.8(2)
C43 Ru2 C45 68.4(3)
C43 Ru2 C46 79.5(4)
C43 Ru2 C47 66.3(4)
N1 Ru1 Cl1 86.41(19)
N1 Ru1 C20 93.7(3)
N1 Ru1 C21 117.4(3)
N1 Ru1 C22 154.6(3)
N1 Ru1 C17 160.5(4)
N1 Ru1 C19 98.5(3)
N1 Ru1 C18 123.9(3)
C11 Ru1 Cl1 86.3(2)
C11 Ru1 N1 76.4(3)
C11 Ru1 C20 118.1(3)
C11 Ru1 C21 93.2(3)
C11 Ru1 C22 95.0(4)
C11 Ru1 C17 122.7(4)
C11 Ru1 C19 154.8(3)
C11 Ru1 C18 159.5(3)
C20 Ru1 Cl1 154.9(3)
C20 Ru1 C22 69.0(3)
C20 Ru1 C17 81.2(4)
C20 Ru1 C19 36.9(3)
C20 Ru1 C18 67.4(3)
C21 Ru1 Cl1 155.5(3)
C21 Ru1 C20 38.2(3)
C21 Ru1 C22 38.3(3)
C21 Ru1 C17 69.2(4)
C21 Ru1 C19 66.8(3)
C21 Ru1 C18 80.1(4)
C22 Ru1 Cl1 117.2(3)
C22 Ru1 C17 38.7(4)
C22 Ru1 C19 79.1(3)
C22 Ru1 C18 67.8(4)
C17 Ru1 Cl1 90.4(3)
C17 Ru1 C19 66.2(3)
C17 Ru1 C18 36.8(4)
C19 Ru1 Cl1 118.3(3)
C18 Ru1 Cl1 91.8(3)
C18 Ru1 C19 36.4(3)
O5 S2 O6 115.5(5)
O5 S2 O7 115.8(6)
O5 S2 C51 104.6(5)
O6 S2 O7 113.4(5)
O6 S2 C51 102.0(5)
O7 S2 C51 103.0(5)
O3 S1 O4 112.9(6)
O3 S1 O2 116.2(6)
O3 S1 C52 104.1(7)
O4 S1 C52 100.3(7)
O2 S1 O4 117.3(5)
O2 S1 C52 103.1(7)
C10 O13 C14 111.9(7)
N33 N32 C31 121.4(7)
N33 N32 C36 118.7(7)
C36 N32 C31 119.9(7)
C35 O38 C39 110.1(8)
C31 N26 Ru2 116.8(5)
C27 N26 Ru2 126.5(6)
C27 N26 C31 116.8(7)
C6 N1 Ru1 117.4(6)
C6 N1 C2 117.5(8)
C2 N1 Ru1 125.0(7)
N32 N33 N34 101.5(7)
C11 N7 N8 114.5(7)
C11 N7 C6 119.7(7)
N8 N7 C6 125.8(8)
N33 N34 C35 110.9(7)
N33 N34 C37 120.7(8)
C35 N34 C37 128.3(9)
N7 C11 Ru1 114.8(6)
N7 C11 C10 102.4(7)
C10 C11 Ru1 142.8(7)
N26 C31 N32 111.2(7)
N26 C31 C30 123.7(8)
C30 C31 N32 124.9(8)
N8 N9 C10 113.3(8)
N8 N9 C12 120.1(9)
C10 N9 C12 126.5(9)
C23 C20 Ru1 133.0(6)
C21 C20 Ru1 70.2(5)
C21 C20 C23 120.1(8)
C19 C20 Ru1 74.5(5)
C19 C20 C23 120.5(7)
C19 C20 C21 119.0(8)
N9 N8 N7 102.8(7)
O38 C35 N34 120.4(8)
O38 C35 C36 130.0(9)
N34 C35 C36 109.5(8)
C31 C30 H30 120.9
C29 C30 C31 118.1(9)
C29 C30 H30 120.9
C45 C48 H48 106.7
C49 C48 H48 106.7
C49 C48 C45 116.2(7)
C49 C48 C50 110.8(9)
C50 C48 H48 106.7
C50 C48 C45 109.3(7)
N1 C6 N7 111.6(7)
N1 C6 C5 126.2(10)
C5 C6 N7 122.2(9)
O13 C10 C11 132.2(8)
O13 C10 N9 120.7(8)
N9 C10 C11 107.0(8)
C20 C23 H23 107.4
C20 C23 C24 107.5(8)
C25 C23 C20 114.8(7)
C25 C23 H23 107.4
C25 C23 C24 112.0(9)
C24 C23 H23 107.4
N26 C27 H27 118.4
N26 C27 C28 123.2(9)
C28 C27 H27 118.4
N32 C36 Ru2 115.7(6)
N32 C36 C35 99.3(7)
C35 C36 Ru2 144.9(7)
C48 C45 Ru2 129.2(6)
C46 C45 Ru2 71.2(5)
C46 C45 C48 119.5(8)
C44 C45 Ru2 69.3(5)
C44 C45 C48 122.1(8)
C44 C45 C46 118.3(8)
N1 C2 H2 120.1
N1 C2 C3 119.8(10)
C3 C2 H2 120.1
C30 C29 H29 120.1
C30 C29 C28 119.9(9)
C28 C29 H29 120.1
Ru2 C46 H46 128.7
C45 C46 Ru2 70.9(5)
C45 C46 H46 119.7
C47 C46 Ru2 73.0(5)
C47 C46 C45 120.6(10)
C47 C46 H46 119.7
Ru1 C21 H21 129.4
C20 C21 Ru1 71.6(5)
C20 C21 H21 119.7
C20 C21 C22 120.6(9)
C22 C21 Ru1 71.8(5)
C22 C21 H21 119.7
Ru1 C22 H22 131.2
C21 C22 Ru1 69.9(5)
C21 C22 H22 120.7
C21 C22 C17 118.5(9)
C17 C22 Ru1 70.8(5)
C17 C22 H22 120.7
C6 C5 H5 121.4
C4 C5 C6 117.2(10)
C4 C5 H5 121.4
C5 C4 H4 120.5
C5 C4 C3 118.9(9)
C3 C4 H4 120.5
C22 C17 Ru1 70.5(5)
C22 C17 C16 118.2(10)
C18 C17 Ru1 73.8(5)
C18 C17 C22 120.2(10)
C18 C17 C16 121.6(12)
C16 C17 Ru1 128.3(7)
Ru1 C19 H19 134.5
C20 C19 Ru1 68.6(5)
C20 C19 H19 119.1
C20 C19 C18 121.8(8)
C18 C19 Ru1 71.5(5)
C18 C19 H19 119.1
Ru1 C18 H18 131.0
C17 C18 Ru1 69.4(5)
C17 C18 C19 119.7(10)
C17 C18 H18 120.2
C19 C18 Ru1 72.1(5)
C19 C18 H18 120.2
Ru2 C47 H47 132.9
C46 C47 Ru2 70.8(5)
C46 C47 H47 119.9
C46 C47 C42 120.1(9)
C42 C47 Ru2 69.5(6)
C42 C47 H47 119.9
C27 C28 C29 118.2(9)
C27 C28 H28 120.9
C29 C28 H28 120.9
Ru2 C44 H44 127.1
C45 C44 Ru2 73.1(5)
C45 C44 H44 119.7
C45 C44 C43 120.5(9)
C43 C44 Ru2 72.0(5)
C43 C44 H44 119.7
C48 C49 H49A 109.5
C48 C49 H49B 109.5
C48 C49 H49C 109.5
H49A C49 H49B 109.5
H49A C49 H49C 109.5
H49B C49 H49C 109.5
C2 C3 C4 120.2(10)
C2 C3 H3 119.9
C4 C3 H3 119.9
N9 C12 H12A 109.5
N9 C12 H12B 109.5
N9 C12 H12C 109.5
H12A C12 H12B 109.5
H12A C12 H12C 109.5
H12B C12 H12C 109.5
C23 C25 H25A 109.5
C23 C25 H25B 109.5
C23 C25 H25C 109.5
H25A C25 H25B 109.5
H25A C25 H25C 109.5
H25B C25 H25C 109.5
F3 C52 S1 111.6(8)
F1 C52 S1 112.3(9)
F1 C52 F3 109.4(12)
F2 C52 S1 100.7(13)
F2 C52 F3 113.2(12)
F2 C52 F1 109.6(11)
F6 C51 S2 113.8(8)
F6 C51 F4 101.7(10)
F6 C51 F5 110.9(11)
F4 C51 S2 110.7(8)
F5 C51 S2 112.1(8)
F5 C51 F4 107.1(10)
C23 C24 H24A 109.5
C23 C24 H24B 109.5
C23 C24 H24C 109.5
H24A C24 H24B 109.5
H24A C24 H24C 109.5
H24B C24 H24C 109.5
C47 C42 Ru2 73.7(6)
C47 C42 C41 120.9(12)
C43 C42 Ru2 71.9(6)
C43 C42 C47 121.6(9)
C43 C42 C41 117.5(13)
C41 C42 Ru2 127.2(7)
O13 C14 H14A 109.6
O13 C14 H14B 109.6
O13 C14 C15 110.3(10)
H14A C14 H14B 108.1
C15 C14 H14A 109.6
C15 C14 H14B 109.6
N34 C37 H37A 109.5
N34 C37 H37B 109.5
N34 C37 H37C 109.5
H37A C37 H37B 109.5
H37A C37 H37C 109.5
H37B C37 H37C 109.5
Ru2 C43 H43 131.4
C44 C43 Ru2 69.3(5)
C44 C43 H43 120.7
C42 C43 Ru2 71.3(6)
C42 C43 C44 118.6(10)
C42 C43 H43 120.7
C48 C50 H50A 109.5
C48 C50 H50B 109.5
C48 C50 H50C 109.5
H50A C50 H50B 109.5
H50A C50 H50C 109.5
H50B C50 H50C 109.5
C17 C16 H16A 109.5
C17 C16 H16B 109.5
C17 C16 H16C 109.5
H16A C16 H16B 109.5
H16A C16 H16C 109.5
H16B C16 H16C 109.5
C14 C15 H15A 109.5
C14 C15 H15B 109.5
C14 C15 H15C 109.5
H15A C15 H15B 109.5
H15A C15 H15C 109.5
H15B C15 H15C 109.5
H40A C40 H40B 109.5
H40A C40 H40C 109.5
H40B C40 H40C 109.5
C39 C40 H40A 109.5
C39 C40 H40B 109.5
C39 C40 H40C 109.5
O38 C39 H39A 110.2
O38 C39 H39B 110.2
C40 C39 O38 107.7(12)
C40 C39 H39A 110.2
C40 C39 H39B 110.2
H39A C39 H39B 108.5
C42 C41 H41A 109.5
C42 C41 H41B 109.5
C42 C41 H41C 109.5
H41A C41 H41B 109.5
H41A C41 H41C 109.5
H41B C41 H41C 109.5

loop_
_geom_bond_atom_site_label_1
_geom_bond_atom_site_label_2
_geom_bond_distance
Ru2 Cl2 2.3956(19)
Ru2 N26 2.118(6)
Ru2 C36 2.019(8)
Ru2 C45 2.207(8)
Ru2 C46 2.211(9)
Ru2 C47 2.240(9)
Ru2 C44 2.158(9)
Ru2 C42 2.185(9)
Ru2 C43 2.194(9)
Ru1 Cl1 2.395(2)
Ru1 N1 2.113(7)
Ru1 C11 2.032(8)
Ru1 C20 2.186(8)
Ru1 C21 2.169(8)
Ru1 C22 2.194(8)
Ru1 C17 2.198(9)
Ru1 C19 2.262(9)
Ru1 C18 2.254(9)
S2 O5 1.403(7)
S2 O6 1.413(7)
S2 O7 1.423(7)
S2 C51 1.812(10)
S1 O3 1.435(10)
S1 O4 1.486(10)
S1 O2 1.449(9)
S1 C52 1.734(13)
O13 C10 1.326(11)
O13 C14 1.442(11)
N32 N33 1.333(9)
N32 C31 1.407(10)
N32 C36 1.333(10)
O38 C35 1.341(11)
O38 C39 1.499(12)
N26 C31 1.340(10)
N26 C27 1.335(10)
N1 C6 1.325(11)
N1 C2 1.363(11)
N33 N34 1.342(10)
N7 C11 1.352(10)
N7 N8 1.360(9)
N7 C6 1.403(11)
F6 C51 1.270(12)
N34 C35 1.343(12)
N34 C37 1.426(10)
C11 C10 1.387(12)
C31 C30 1.381(11)
N9 N8 1.293(11)
N9 C10 1.360(11)
N9 C12 1.472(11)
C20 C23 1.501(11)
C20 C21 1.425(11)
C20 C19 1.410(13)
F4 C51 1.357(12)
C35 C36 1.405(11)
C30 H30 0.9300
C30 C29 1.360(13)
C48 H48 0.9800
C48 C45 1.528(11)
C48 C49 1.472(12)
C48 C50 1.509(12)
C6 C5 1.375(12)
C23 H23 0.9800
C23 C25 1.503(14)
C23 C24 1.537(13)
C27 H27 0.9300
C27 C28 1.383(13)
C45 C46 1.433(11)
C45 C44 1.405(13)
C2 H2 0.9300
C2 C3 1.396(13)
C29 H29 0.9300
C29 C28 1.378(14)
C46 H46 0.9300
C46 C47 1.385(12)
F3 C52 1.379(12)
C21 H21 0.9300
C21 C22 1.432(13)
C22 H22 0.9300
C22 C17 1.454(15)
C5 H5 0.9300
C5 C4 1.361(15)
C4 H4 0.9300
C4 C3 1.407(16)
C17 C18 1.408(14)
C17 C16 1.511(13)
C19 H19 0.9300
C19 C18 1.412(12)
C18 H18 0.9300
C47 H47 0.9300
C47 C42 1.397(16)
C28 H28 0.9300
C44 H44 0.9300
C44 C43 1.443(12)
C49 H49A 0.9600
C49 H49B 0.9600
C49 H49C 0.9600
C3 H3 0.9300
F5 C51 1.280(12)
F1 C52 1.349(12)
C12 H12A 0.9600
C12 H12B 0.9600
C12 H12C 0.9600
C25 H25A 0.9600
C25 H25B 0.9600
C25 H25C 0.9600
C52 F2 1.263(11)
C24 H24A 0.9600
C24 H24B 0.9600
C24 H24C 0.9600
C42 C43 1.382(16)
C42 C41 1.541(13)
C14 H14A 0.9700
C14 H14B 0.9700
C14 C15 1.502(14)
C37 H37A 0.9600
C37 H37B 0.9600
C37 H37C 0.9600
C43 H43 0.9300
C50 H50A 0.9600
C50 H50B 0.9600
C50 H50C 0.9600
C16 H16A 0.9600
C16 H16B 0.9600
C16 H16C 0.9600
C15 H15A 0.9600
C15 H15B 0.9600
C15 H15C 0.9600
C40 H40A 0.9600
C40 H40B 0.9600
C40 H40C 0.9600
C40 C39 1.369(17)
C39 H39A 0.9700
C39 H39B 0.9700
C41 H41A 0.9600
C41 H41B 0.9600
C41 H41C 0.9600

loop_
_twin_individual_id
_twin_individual_mass_fraction_refined
_oxdiff_twin_reflns_isolated
_oxdiff_twin_reflns_overlapped
_twin_individual_twin_lattice_type
_twin_individual_twin_matrix_11
_twin_individual_twin_matrix_12
_twin_individual_twin_matrix_13
_twin_individual_twin_matrix_21
_twin_individual_twin_matrix_22
_twin_individual_twin_matrix_23
_twin_individual_twin_matrix_31
_twin_individual_twin_matrix_32
_twin_individual_twin_matrix_33
1 0.6929(12) 6531 35913 ref 1.0000 0.0000 0.0000 0.0000 1.0000 0.0000 0.0000 0.0000 1.0000
2 0.3071(12) 6492 35913 nmt -0.9998 0.0001 -0.0015 0.9947 0.9991 0.0005 -0.4686 -0.9427 -1.0007
